data_2012898
loop_
_publ_author_name
'Usman, Anwar'
'Razak, Ibrahim Abdul'
'Fun, Hoong-Kun'
'Chantrapromma, Suchada'
'Zhang, Yan'
'Xu, Jian-Hua'

_publ_section_title
;11-Methyl-12a-phenyl-9a,12a-dihydrophenanthro[9',10':5,6][1,4]dioxino[2,3-<i>d</i>]oxazole
 and
 9a-(10-hydroxyphenanthren-9-yl)-11,12a-diphenyl-9a,12a-dihydrophenanthro[9',10':5,6][1,4]dioxino[2,3-<i>d</i>]oxazole
;
_journal_issue 8
_journal_name_full 'Acta Crystallographica Section C'
_journal_page_first o477
_journal_page_last o479
_journal_paper_doi 10.1107/S0108270102011083
_journal_volume 58
_journal_year 2002
_chemical_formula_moiety 'C43 H27 N O5'
_chemical_formula_sum 'C43 H27 N O5'
_chemical_formula_weight 637.66
_chemical_melting_point 456.0(10)
_chemical_name_systematic
;
9a-(10-hydroxyphenanthren-9-yl)-11,12a-diphenyl-
9a,12a-dihydrophenanthro[9',10':5,6][1,4]dioxino[2,3-d]oxazole
;
_space_group_IT_number 2
_symmetry_cell_setting triclinic
_symmetry_space_group_name_Hall '-P 1'
_symmetry_space_group_name_H-M 'P -1'
_atom_sites_solution_hydrogens geom
_atom_sites_solution_primary direct
_atom_sites_solution_secondary difmap
_audit_creation_method SHELXL97
_cell_angle_alpha 102.6070(10)
_cell_angle_beta 99.5110(10)
_cell_angle_gamma 94.5290(10)
_cell_formula_units_Z 4
_cell_length_a 12.4812(3)
_cell_length_b 14.33170(10)
_cell_length_c 18.5727(3)
_cell_measurement_reflns_used 5405
_cell_measurement_temperature 213(2)
_cell_measurement_theta_max 28.40
_cell_measurement_theta_min 2.78
_cell_volume 3174.64(10)
_computing_cell_refinement 'SAINT (Siemens, 1996)'
_computing_data_collection 'SMART (Siemens, 1996)'
_computing_data_reduction 'SAINT and SADABS (Sheldrick, 1996)'
_computing_molecular_graphics SHELXTL
_computing_publication_material 'SHELXTL, PARST (Nardelli, 1995) and PLATON (Spek, 1990)'
_computing_structure_refinement SHELXTL
_computing_structure_solution 'SHELXTL (Sheldrick, 1997)'
_diffrn_ambient_temperature 213(2)
_diffrn_detector_area_resol_mean 8.33
_diffrn_measured_fraction_theta_full 0.918
_diffrn_measured_fraction_theta_max 0.918
_diffrn_measurement_device_type 'Siemens SMART CCD area-detector'
_diffrn_measurement_method \w
_diffrn_radiation_monochromator graphite
_diffrn_radiation_source 'fine-focus sealed tube'
_diffrn_radiation_type MoK\a
_diffrn_radiation_wavelength 0.71073
_diffrn_reflns_av_R_equivalents 0.088
_diffrn_reflns_av_sigmaI/netI 0.258
_diffrn_reflns_limit_h_max 16
_diffrn_reflns_limit_h_min -10
_diffrn_reflns_limit_k_max 19
_diffrn_reflns_limit_k_min -19
_diffrn_reflns_limit_l_max 21
_diffrn_reflns_limit_l_min -24
_diffrn_reflns_number 19415
_diffrn_reflns_theta_full 28.36
_diffrn_reflns_theta_max 28.36
_diffrn_reflns_theta_min 2.78
_diffrn_standards_decay_% negligible
_diffrn_standards_interval_count none
_diffrn_standards_number 0
_exptl_absorpt_coefficient_mu 0.087
_exptl_absorpt_correction_type none
_exptl_crystal_colour yellow
_exptl_crystal_density_diffrn 1.334
_exptl_crystal_density_meas ?
_exptl_crystal_density_method 'not measured'
_exptl_crystal_description slab
_exptl_crystal_F_000 1328
_exptl_crystal_size_max 0.5
_exptl_crystal_size_mid 0.4
_exptl_crystal_size_min 0.1
_refine_diff_density_max 0.41
_refine_diff_density_min -0.41
_refine_ls_extinction_method none
_refine_ls_goodness_of_fit_ref 0.748
_refine_ls_hydrogen_treatment constr
_refine_ls_matrix_type full
_refine_ls_number_parameters 883
_refine_ls_number_reflns 14575
_refine_ls_number_restraints 0
_refine_ls_restrained_S_all 0.748
_refine_ls_R_factor_all 0.207
_refine_ls_R_factor_gt 0.073
_refine_ls_shift/su_max <0.001
_refine_ls_shift/su_mean 0.000
_refine_ls_structure_factor_coef Fsqd
_refine_ls_weighting_details 'calc w = 1/[\s^2^(Fo^2^)+(0.03P)^2^] where P=(Fo^2^+2Fc^2^)/3'
_refine_ls_weighting_scheme calc
_refine_ls_wR_factor_gt 0.154
_refine_ls_wR_factor_ref 0.194
_reflns_number_gt 4506
_reflns_number_total 14575
_reflns_threshold_expression I>2\s(I)
_cod_data_source_file sk1563.cif
_cod_data_source_block II
_cod_depositor_comments
;
The following automatic conversions were performed:
'_symmetry_cell_setting' value 'Triclinic' changed to 'triclinic'
according to '/home/saulius/struct/CIF-dictionaries/cif_core.dic'
dictionary named 'cif_core.dic' version 2.4.1 from 2010-06-29.

Automatic conversion script
Id: cif_fix_enum 1527 2010-12-29 10:47:43Z saulius 

The following automatic conversions were performed:

'_chemical_melting_point' value '456(1)K' was changed to '456.0(10)'
- the value should be numeric and without a unit designator.

Automatic conversion script
Id: cif_fix_values 1646 2011-03-28 12:23:43Z adriana 

The following automatic conversions were performed:

'_chemical_melting_point' value '456(1)K' was changed to '456.0(10)'
- the value should be numeric and without a unit
designator.

'_symmetry_cell_setting' value 'Triclinic' changed to
'triclinic' according to
/home/saulius/struct/CIF-dictionaries/cif_core.dic dictionary named
'cif_core.dic' version 2.4.1 from 2010-06-29.

Automatic conversion script
Id: cif_fix_values 1715 2011-07-08 13:25:40Z adriana 

The following automatic conversions were performed:

'_exptl_crystal_density_meas' value 'not measured' was changed to '?'
- the value is perceived as not measured.

Automatic conversion script
Id: cif_fix_values 3008 2015-01-20 13:52:24Z robertas 
;
_cod_original_cell_volume 3174.64(9)
_cod_original_sg_symbol_H-M P-1
_cod_database_code 2012898
_cod_database_fobs_code 2012898

loop_
_symmetry_equiv_pos_as_xyz
'x, y, z'
'-x, -y, -z'

loop_
_atom_site_label
_atom_site_fract_x
_atom_site_fract_y
_atom_site_fract_z
_atom_site_U_iso_or_equiv
_atom_site_adp_type
_atom_site_calc_flag
_atom_site_refinement_flags
_atom_site_occupancy
_atom_site_disorder_assembly
_atom_site_disorder_group
_atom_site_type_symbol
O1A 0.95668(19) 0.72877(17) 0.44058(12) 0.0329(7) Uani d . 1 . . O
O2A 0.83467(19) 0.65480(16) 0.30442(13) 0.0301(6) Uani d . 1 . . O
O3A 0.80239(18) 0.81080(16) 0.30895(12) 0.0285(6) Uani d . 1 . . O
O4A 0.68672(18) 0.70544(16) 0.34642(12) 0.0290(6) Uani d . 1 . . O
O5A 0.6574(2) 0.52331(17) 0.24329(14) 0.0403(7) Uani d . 1 . . O
H5AA 0.7203 0.5464 0.2632 0.060 Uiso calc R 1 . . H
N1A 0.8966(2) 0.8765(2) 0.42768(16) 0.0295(7) Uani d . 1 . . N
C1A 1.0083(3) 0.7044(2) 0.3789(2) 0.0266(9) Uani d . 1 . . C
C2A 1.1241(3) 0.7166(2) 0.3916(2) 0.0275(9) Uani d . 1 . . C
C3A 1.1890(3) 0.7631(3) 0.4609(2) 0.0435(11) Uani d . 1 . . C
H3A 1.1553 0.7867 0.5011 0.052 Uiso calc R 1 . . H
C4A 1.2991(3) 0.7747(3) 0.4711(2) 0.0492(12) Uani d . 1 . . C
H4A 1.3406 0.8049 0.5180 0.059 Uiso calc R 1 . . H
C5A 1.3508(3) 0.7408(3) 0.4102(2) 0.0498(12) Uani d . 1 . . C
H5A 1.4267 0.7486 0.4169 0.060 Uiso calc R 1 . . H
C6A 1.2898(3) 0.6966(3) 0.3415(2) 0.0394(10) Uani d . 1 . . C
H6A 1.3252 0.6746 0.3019 0.047 Uiso calc R 1 . . H
C7A 1.1753(3) 0.6836(3) 0.3291(2) 0.0300(9) Uani d . 1 . . C
C8A 1.1087(3) 0.6385(2) 0.2556(2) 0.0267(9) Uani d . 1 . . C
C9A 1.1532(3) 0.6043(3) 0.1918(2) 0.0357(10) Uani d . 1 . . C
H9A 1.2288 0.6106 0.1957 0.043 Uiso calc R 1 . . H
C10A 1.0884(4) 0.5618(3) 0.1242(2) 0.0457(11) Uani d . 1 . . C
H10A 1.1200 0.5385 0.0829 0.055 Uiso calc R 1 . . H
C11A 0.9751(4) 0.5533(3) 0.1166(2) 0.0488(12) Uani d . 1 . . C
H11A 0.9313 0.5242 0.0703 0.059 Uiso calc R 1 . . H
C12A 0.9280(3) 0.5873(3) 0.1770(2) 0.0381(10) Uani d . 1 . . C
H12A 0.8523 0.5814 0.1717 0.046 Uiso calc R 1 . . H
C13A 0.9940(3) 0.6311(2) 0.2467(2) 0.0254(9) Uani d . 1 . . C
C14A 0.9485(3) 0.6651(2) 0.3116(2) 0.0257(9) Uani d . 1 . . C
C15A 0.7943(3) 0.7342(3) 0.34517(19) 0.0267(9) Uani d . 1 . . C
C16A 0.8626(3) 0.8884(3) 0.3621(2) 0.0270(9) Uani d . 1 . . C
C17A 0.8612(3) 0.7768(3) 0.42701(19) 0.0254(9) Uani d . 1 . . C
C18A 0.7977(3) 0.7694(3) 0.48884(19) 0.0324(9) Uani d . 1 . . C
C19A 0.7346(3) 0.8411(3) 0.5115(2) 0.0544(13) Uani d . 1 . . C
H19A 0.7335 0.8940 0.4901 0.065 Uiso calc R 1 . . H
C20A 0.6723(4) 0.8343(4) 0.5664(2) 0.0618(14) Uani d . 1 . . C
H20A 0.6272 0.8811 0.5803 0.074 Uiso calc R 1 . . H
C21A 0.6785(4) 0.7576(4) 0.5998(2) 0.0620(15) Uani d . 1 . . C
H21A 0.6382 0.7535 0.6371 0.074 Uiso calc R 1 . . H
C22A 0.7423(4) 0.6879(4) 0.5791(2) 0.0547(13) Uani d . 1 . . C
H22A 0.7466 0.6370 0.6028 0.066 Uiso calc R 1 . . H
C23A 0.8014(3) 0.6927(3) 0.5221(2) 0.0402(11) Uani d . 1 . . C
H23A 0.8433 0.6439 0.5067 0.048 Uiso calc R 1 . . H
C24A 0.8781(3) 0.9775(2) 0.3386(2) 0.0255(8) Uani d . 1 . . C
C25A 0.9307(3) 1.0600(3) 0.3909(2) 0.0366(10) Uani d . 1 . . C
H25A 0.9546 1.0575 0.4405 0.044 Uiso calc R 1 . . H
C26A 0.9473(3) 1.1438(3) 0.3699(2) 0.0427(11) Uani d . 1 . . C
H26A 0.9785 1.1995 0.4057 0.051 Uiso calc R 1 . . H
C27A 0.9181(3) 1.1471(3) 0.2952(2) 0.0423(11) Uani d . 1 . . C
H27A 0.9323 1.2044 0.2808 0.051 Uiso calc R 1 . . H
C28A 0.8685(3) 1.0665(3) 0.2427(2) 0.0388(10) Uani d . 1 . . C
H28A 0.8485 1.0693 0.1928 0.047 Uiso calc R 1 . . H
C29A 0.8475(3) 0.9803(3) 0.2634(2) 0.0353(10) Uani d . 1 . . C
H29A 0.8137 0.9253 0.2277 0.042 Uiso calc R 1 . . H
C30A 0.6108(3) 0.6830(3) 0.2771(2) 0.0299(9) Uani d . 1 . . C
C31A 0.5394(3) 0.7534(3) 0.2645(2) 0.0360(10) Uani d . 1 . . C
C32A 0.5493(3) 0.8432(3) 0.3151(3) 0.0490(12) Uani d . 1 . . C
H32A 0.6053 0.8585 0.3571 0.059 Uiso calc R 1 . . H
C33A 0.4765(4) 0.9099(3) 0.3035(3) 0.0667(15) Uani d . 1 . . C
H33A 0.4848 0.9703 0.3363 0.080 Uiso calc R 1 . . H
C34A 0.3911(4) 0.8838(4) 0.2415(3) 0.0668(15) Uani d . 1 . . C
H34A 0.3401 0.9264 0.2343 0.080 Uiso calc R 1 . . H
C35A 0.3808(4) 0.7972(3) 0.1914(3) 0.0571(13) Uani d . 1 . . C
H35A 0.3238 0.7830 0.1501 0.069 Uiso calc R 1 . . H
C36A 0.4535(3) 0.7287(3) 0.2001(2) 0.0409(11) Uani d . 1 . . C
C37A 0.4443(3) 0.6363(3) 0.1484(2) 0.0368(10) Uani d . 1 . . C
C38A 0.3638(3) 0.6090(4) 0.0819(3) 0.0579(13) Uani d . 1 . . C
H38A 0.3175 0.6529 0.0689 0.069 Uiso calc R 1 . . H
C39A 0.3539(4) 0.5186(4) 0.0368(3) 0.0667(15) Uani d . 1 . . C
H39A 0.2991 0.5012 -0.0058 0.080 Uiso calc R 1 . . H
C40A 0.4233(4) 0.4524(4) 0.0530(2) 0.0625(14) Uani d . 1 . . C
H40A 0.4154 0.3910 0.0217 0.075 Uiso calc R 1 . . H
C41A 0.5039(3) 0.4789(3) 0.1159(2) 0.0476(12) Uani d . 1 . . C
H41A 0.5522 0.4354 0.1264 0.057 Uiso calc R 1 . . H
C42A 0.5148(3) 0.5694(3) 0.1642(2) 0.0359(10) Uani d . 1 . . C
C43A 0.5973(3) 0.5947(3) 0.2309(2) 0.0295(9) Uani d . 1 . . C
O1B 0.03184(19) 0.23942(18) 0.03253(13) 0.0356(7) Uani d . 1 . . O
O2B 0.14754(19) 0.33973(16) 0.16290(13) 0.0294(6) Uani d . 1 . . O
O3B 0.18429(18) 0.19302(16) 0.18320(12) 0.0251(6) Uani d . 1 . . O
O4B 0.29917(18) 0.28248(16) 0.13242(12) 0.0257(6) Uani d . 1 . . O
O5B 0.3283(2) 0.46375(16) 0.23738(14) 0.0373(7) Uani d . 1 . . O
H5BA 0.2666 0.4411 0.2144 0.056 Uiso calc R 1 . . H
C1B -0.0237(3) 0.2728(3) 0.0906(2) 0.0288(9) Uani d . 1 . . C
C2B -0.1398(3) 0.2520(3) 0.0784(2) 0.0349(10) Uani d . 1 . . C
C3B -0.2018(3) 0.1934(3) 0.0117(2) 0.0453(11) Uani d . 1 . . C
H3B -0.1671 0.1658 -0.0269 0.054 Uiso calc R 1 . . H
C4B -0.3111(4) 0.1770(3) 0.0031(3) 0.0606(14) Uani d . 1 . . C
H4B -0.3512 0.1396 -0.0421 0.073 Uiso calc R 1 . . H
C5B -0.3657(4) 0.2149(4) 0.0603(3) 0.0604(14) Uani d . 1 . . C
H5B -0.4414 0.2022 0.0534 0.072 Uiso calc R 1 . . H
C6B -0.3074(3) 0.2710(3) 0.1272(3) 0.0520(13) Uani d . 1 . . C
H6B -0.3442 0.2962 0.1653 0.062 Uiso calc R 1 . . H
C7B -0.1933(3) 0.2906(3) 0.1388(2) 0.0358(10) Uani d . 1 . . C
C8B -0.1287(3) 0.3461(3) 0.2095(2) 0.0326(10) Uani d . 1 . . C
C9B -0.1744(3) 0.3820(3) 0.2734(2) 0.0407(11) Uani d . 1 . . C
H9B -0.2499 0.3719 0.2696 0.049 Uiso calc R 1 . . H
C10B -0.1121(4) 0.4306(3) 0.3398(3) 0.0474(12) Uani d . 1 . . C
H10B -0.1455 0.4537 0.3802 0.057 Uiso calc R 1 . . H
C11B 0.0010(4) 0.4463(3) 0.3486(2) 0.0463(12) Uani d . 1 . . C
H11B 0.0434 0.4792 0.3944 0.056 Uiso calc R 1 . . H
C12B 0.0493(3) 0.4121(2) 0.2876(2) 0.0349(10) Uani d . 1 . . C
H12B 0.1249 0.4224 0.2925 0.042 Uiso calc R 1 . . H
C13B -0.0144(3) 0.3620(2) 0.2187(2) 0.0274(9) Uani d . 1 . . C
C14B 0.0332(3) 0.3240(3) 0.1560(2) 0.0308(9) Uani d . 1 . . C
C15B 0.1920(3) 0.2560(3) 0.13468(19) 0.0267(9) Uani d . 1 . . C
C16B 0.1259(3) 0.1081(2) 0.1400(2) 0.0254(9) Uani d . 1 . . C
N1B 0.0918(2) 0.1028(2) 0.07032(16) 0.0294(8) Uani d . 1 . . N
C17B 0.1267(3) 0.1953(3) 0.05625(19) 0.0253(9) Uani d . 1 . . C
C18B 0.1932(3) 0.1841(3) -0.00588(19) 0.0317(10) Uani d . 1 . . C
C19B 0.2105(3) 0.2593(3) -0.0407(2) 0.0443(11) Uani d . 1 . . C
H19B 0.1759 0.3144 -0.0294 0.053 Uiso calc R 1 . . H
C20B 0.2808(4) 0.2510(4) -0.0928(2) 0.0563(13) Uani d . 1 . . C
H20B 0.2919 0.3002 -0.1171 0.068 Uiso calc R 1 . . H
C21B 0.3327(4) 0.1709(4) -0.1078(2) 0.0637(15) Uani d . 1 . . C
H21B 0.3815 0.1669 -0.1409 0.076 Uiso calc R 1 . . H
C22B 0.3140(4) 0.0967(4) -0.0750(2) 0.0586(14) Uani d . 1 . . C
H22B 0.3487 0.0418 -0.0868 0.070 Uiso calc R 1 . . H
C23B 0.2428(3) 0.1022(3) -0.0237(2) 0.0448(12) Uani d . 1 . . C
H23B 0.2293 0.0509 -0.0019 0.054 Uiso calc R 1 . . H
C24B 0.1142(3) 0.0312(2) 0.1781(2) 0.0249(8) Uani d . 1 . . C
C25B 0.0610(3) -0.0587(3) 0.1377(2) 0.0381(10) Uani d . 1 . . C
H25B 0.0333 -0.0687 0.0866 0.046 Uiso calc R 1 . . H
C26B 0.0494(3) -0.1329(3) 0.1732(3) 0.0455(11) Uani d . 1 . . C
H26B 0.0157 -0.1933 0.1459 0.055 Uiso calc R 1 . . H
C27B 0.0878(3) -0.1170(3) 0.2495(2) 0.0430(11) Uani d . 1 . . C
H27B 0.0799 -0.1669 0.2736 0.052 Uiso calc R 1 . . H
C28B 0.1376(3) -0.0282(3) 0.2897(2) 0.0392(10) Uani d . 1 . . C
H28B 0.1626 -0.0182 0.3411 0.047 Uiso calc R 1 . . H
C29B 0.1510(3) 0.0462(3) 0.2554(2) 0.0298(9) Uani d . 1 . . C
H29B 0.1844 0.1064 0.2834 0.036 Uiso calc R 1 . . H
C30B 0.3761(3) 0.3040(3) 0.20081(19) 0.0275(9) Uani d . 1 . . C
C31B 0.4442(3) 0.2315(3) 0.2123(2) 0.0296(9) Uani d . 1 . . C
C32B 0.4302(3) 0.1409(3) 0.1626(2) 0.0382(10) Uani d . 1 . . C
H32B 0.3742 0.1267 0.1207 0.046 Uiso calc R 1 . . H
C33B 0.4970(3) 0.0730(3) 0.1745(3) 0.0478(12) Uani d . 1 . . C
H33B 0.4859 0.0126 0.1414 0.057 Uiso calc R 1 . . H
C34B 0.5824(4) 0.0944(3) 0.2365(3) 0.0561(13) Uani d . 1 . . C
H34B 0.6287 0.0483 0.2444 0.067 Uiso calc R 1 . . H
C35B 0.5988(3) 0.1822(3) 0.2858(2) 0.0442(11) Uani d . 1 . . C
H35B 0.6565 0.1949 0.3267 0.053 Uiso calc R 1 . . H
C36B 0.5306(3) 0.2540(3) 0.2764(2) 0.0312(9) Uani d . 1 . . C
C37B 0.5431(3) 0.3465(3) 0.3286(2) 0.0304(9) Uani d . 1 . . C
C38B 0.6230(3) 0.3734(3) 0.3948(2) 0.0460(11) Uani d . 1 . . C
H38B 0.6704 0.3296 0.4062 0.055 Uiso calc R 1 . . H
C39B 0.6327(4) 0.4615(4) 0.4424(2) 0.0575(13) Uani d . 1 . . C
H39B 0.6870 0.4772 0.4853 0.069 Uiso calc R 1 . . H
C40B 0.5622(4) 0.5290(3) 0.4277(2) 0.0544(13) Uani d . 1 . . C
H40B 0.5698 0.5896 0.4600 0.065 Uiso calc R 1 . . H
C41B 0.4816(3) 0.5040(3) 0.3649(2) 0.0393(10) Uani d . 1 . . C
H41B 0.4324 0.5474 0.3557 0.047 Uiso calc R 1 . . H
C42B 0.4720(3) 0.4150(3) 0.31441(19) 0.0293(9) Uani d . 1 . . C
C43B 0.3883(3) 0.3912(3) 0.2479(2) 0.0271(9) Uani d . 1 . . C

loop_
_atom_site_aniso_label
_atom_site_aniso_U_11
_atom_site_aniso_U_22
_atom_site_aniso_U_33
_atom_site_aniso_U_12
_atom_site_aniso_U_13
_atom_site_aniso_U_23
O1A 0.0317(16) 0.0513(17) 0.0242(15) 0.0163(13) 0.0144(11) 0.0159(13)
O2A 0.0243(15) 0.0343(15) 0.0332(15) 0.0041(12) 0.0133(11) 0.0050(12)
O3A 0.0302(15) 0.0318(15) 0.0255(15) 0.0011(12) 0.0087(11) 0.0091(12)
O4A 0.0229(15) 0.0391(16) 0.0273(15) -0.0021(12) 0.0152(11) 0.0067(12)
O5A 0.0270(16) 0.0408(16) 0.0537(19) 0.0034(13) 0.0096(13) 0.0109(14)
N1A 0.0309(19) 0.0389(19) 0.0208(18) 0.0041(15) 0.0110(13) 0.0071(15)
C1A 0.027(2) 0.032(2) 0.026(2) 0.0108(18) 0.0163(17) 0.0091(18)
C2A 0.026(2) 0.034(2) 0.029(2) 0.0078(18) 0.0092(17) 0.0159(18)
C3A 0.042(3) 0.064(3) 0.029(2) 0.019(2) 0.008(2) 0.016(2)
C4A 0.035(3) 0.071(3) 0.042(3) 0.003(2) 0.004(2) 0.018(2)
C5A 0.035(3) 0.076(3) 0.042(3) 0.012(2) 0.006(2) 0.019(2)
C6A 0.030(2) 0.057(3) 0.038(3) 0.009(2) 0.0134(19) 0.018(2)
C7A 0.029(2) 0.038(2) 0.034(2) 0.0162(19) 0.0128(18) 0.0203(19)
C8A 0.028(2) 0.025(2) 0.032(2) 0.0042(18) 0.0122(17) 0.0112(17)
C9A 0.033(2) 0.046(3) 0.040(3) 0.018(2) 0.023(2) 0.017(2)
C10A 0.048(3) 0.058(3) 0.032(3) 0.010(2) 0.020(2) 0.002(2)
C11A 0.045(3) 0.067(3) 0.030(3) 0.011(2) 0.009(2) -0.001(2)
C12A 0.036(3) 0.043(3) 0.038(3) 0.013(2) 0.016(2) 0.005(2)
C13A 0.026(2) 0.026(2) 0.029(2) 0.0038(17) 0.0129(17) 0.0094(17)
C14A 0.021(2) 0.027(2) 0.030(2) 0.0043(17) 0.0111(17) 0.0038(18)
C15A 0.026(2) 0.033(2) 0.027(2) 0.0062(18) 0.0169(16) 0.0093(18)
C16A 0.0149(19) 0.034(2) 0.032(2) 0.0004(17) 0.0120(16) 0.0023(19)
C17A 0.022(2) 0.034(2) 0.025(2) 0.0035(18) 0.0145(16) 0.0089(17)
C18A 0.034(2) 0.043(2) 0.019(2) -0.001(2) 0.0109(17) 0.0028(19)
C19A 0.052(3) 0.082(4) 0.038(3) 0.022(3) 0.028(2) 0.013(2)
C20A 0.049(3) 0.092(4) 0.044(3) 0.007(3) 0.029(2) 0.000(3)
C21A 0.046(3) 0.101(4) 0.030(3) -0.026(3) 0.018(2) -0.001(3)
C22A 0.054(3) 0.076(4) 0.030(3) -0.033(3) 0.012(2) 0.016(2)
C23A 0.041(3) 0.056(3) 0.024(2) -0.007(2) 0.0102(18) 0.012(2)
C24A 0.020(2) 0.026(2) 0.031(2) 0.0008(17) 0.0074(16) 0.0056(17)
C25A 0.043(3) 0.038(2) 0.031(2) 0.006(2) 0.0106(19) 0.008(2)
C26A 0.048(3) 0.034(3) 0.043(3) -0.005(2) 0.014(2) 0.002(2)
C27A 0.039(3) 0.042(3) 0.053(3) 0.006(2) 0.016(2) 0.021(2)
C28A 0.031(2) 0.053(3) 0.037(3) 0.003(2) 0.0054(19) 0.021(2)
C29A 0.033(2) 0.043(3) 0.030(2) 0.005(2) 0.0051(18) 0.010(2)
C30A 0.024(2) 0.045(3) 0.028(2) 0.0056(19) 0.0135(17) 0.0163(19)
C31A 0.028(2) 0.044(3) 0.046(3) 0.008(2) 0.024(2) 0.017(2)
C32A 0.043(3) 0.047(3) 0.068(3) 0.013(2) 0.031(2) 0.019(2)
C33A 0.061(4) 0.051(3) 0.102(4) 0.021(3) 0.042(3) 0.021(3)
C34A 0.053(4) 0.075(4) 0.097(5) 0.035(3) 0.037(3) 0.046(3)
C35A 0.034(3) 0.073(3) 0.083(4) 0.010(3) 0.028(2) 0.045(3)
C36A 0.019(2) 0.065(3) 0.053(3) 0.007(2) 0.016(2) 0.036(2)
C37A 0.022(2) 0.058(3) 0.036(3) -0.003(2) 0.0125(18) 0.020(2)
C38A 0.040(3) 0.095(4) 0.048(3) 0.012(3) 0.014(2) 0.031(3)
C39A 0.040(3) 0.108(5) 0.052(3) -0.011(3) 0.010(2) 0.023(3)
C40A 0.046(3) 0.089(4) 0.045(3) -0.013(3) 0.017(2) 0.001(3)
C41A 0.033(3) 0.064(3) 0.039(3) -0.013(2) 0.010(2) 0.002(2)
C42A 0.023(2) 0.052(3) 0.034(2) -0.004(2) 0.0113(18) 0.013(2)
C43A 0.022(2) 0.038(2) 0.032(2) 0.0031(19) 0.0127(17) 0.0101(19)
O1B 0.0273(16) 0.0573(18) 0.0264(15) 0.0148(14) 0.0080(12) 0.0130(13)
O2B 0.0221(15) 0.0296(15) 0.0386(16) 0.0055(12) 0.0141(11) 0.0056(12)
O3B 0.0247(14) 0.0286(14) 0.0236(14) -0.0013(12) 0.0088(10) 0.0082(11)
O4B 0.0143(13) 0.0395(15) 0.0246(14) -0.0017(12) 0.0084(10) 0.0086(12)
O5B 0.0298(16) 0.0333(15) 0.0466(17) 0.0048(13) 0.0063(12) 0.0052(13)
C1B 0.019(2) 0.041(2) 0.032(2) 0.0085(19) 0.0093(17) 0.0161(19)
C2B 0.033(3) 0.042(3) 0.038(3) 0.010(2) 0.0089(19) 0.021(2)
C3B 0.034(3) 0.063(3) 0.041(3) 0.003(2) 0.005(2) 0.019(2)
C4B 0.037(3) 0.091(4) 0.050(3) -0.001(3) -0.004(2) 0.020(3)
C5B 0.030(3) 0.109(4) 0.050(3) 0.002(3) 0.008(2) 0.038(3)
C6B 0.030(3) 0.085(4) 0.056(3) 0.013(3) 0.020(2) 0.036(3)
C7B 0.030(2) 0.042(2) 0.049(3) 0.012(2) 0.017(2) 0.029(2)
C8B 0.029(2) 0.035(2) 0.045(3) 0.0116(19) 0.0207(19) 0.020(2)
C9B 0.036(3) 0.044(3) 0.056(3) 0.016(2) 0.023(2) 0.027(2)
C10B 0.052(3) 0.049(3) 0.055(3) 0.021(2) 0.032(2) 0.020(2)
C11B 0.058(3) 0.047(3) 0.040(3) 0.019(2) 0.021(2) 0.008(2)
C12B 0.038(3) 0.032(2) 0.045(3) 0.010(2) 0.022(2) 0.017(2)
C13B 0.031(2) 0.021(2) 0.036(2) 0.0054(18) 0.0140(18) 0.0116(18)
C14B 0.023(2) 0.031(2) 0.047(3) 0.0094(19) 0.0151(19) 0.019(2)
C15B 0.026(2) 0.031(2) 0.031(2) 0.0082(18) 0.0163(17) 0.0143(18)
C16B 0.019(2) 0.024(2) 0.030(2) -0.0040(17) 0.0124(16) -0.0030(18)
N1B 0.0275(18) 0.038(2) 0.0204(18) 0.0002(15) 0.0082(13) 0.0006(15)
C17B 0.023(2) 0.034(2) 0.020(2) 0.0042(18) 0.0093(15) 0.0051(17)
C18B 0.025(2) 0.051(3) 0.018(2) 0.003(2) 0.0058(16) 0.0041(19)
C19B 0.043(3) 0.063(3) 0.028(2) -0.001(2) 0.0116(19) 0.010(2)
C20B 0.058(3) 0.078(4) 0.029(3) -0.025(3) 0.009(2) 0.014(3)
C21B 0.051(3) 0.105(5) 0.026(3) -0.012(3) 0.016(2) 0.000(3)
C22B 0.048(3) 0.089(4) 0.036(3) 0.014(3) 0.022(2) -0.004(3)
C23B 0.041(3) 0.064(3) 0.028(2) 0.014(2) 0.0142(19) 0.000(2)
C24B 0.021(2) 0.023(2) 0.031(2) 0.0006(17) 0.0094(16) 0.0046(17)
C25B 0.035(2) 0.037(2) 0.041(3) -0.002(2) 0.0117(19) 0.005(2)
C26B 0.047(3) 0.031(2) 0.060(3) -0.004(2) 0.020(2) 0.007(2)
C27B 0.038(3) 0.038(3) 0.063(3) 0.009(2) 0.017(2) 0.025(2)
C28B 0.039(3) 0.041(3) 0.046(3) 0.005(2) 0.015(2) 0.022(2)
C29B 0.032(2) 0.024(2) 0.033(2) 0.0016(18) 0.0093(17) 0.0035(18)
C30B 0.026(2) 0.036(2) 0.023(2) 0.0013(19) 0.0101(16) 0.0094(18)
C31B 0.022(2) 0.038(2) 0.033(2) 0.0039(19) 0.0148(17) 0.0096(19)
C32B 0.026(2) 0.040(2) 0.050(3) 0.005(2) 0.0147(19) 0.008(2)
C33B 0.037(3) 0.044(3) 0.064(3) 0.013(2) 0.018(2) 0.008(2)
C34B 0.045(3) 0.050(3) 0.084(4) 0.022(2) 0.023(3) 0.025(3)
C35B 0.025(2) 0.054(3) 0.061(3) 0.004(2) 0.010(2) 0.028(2)
C36B 0.020(2) 0.042(2) 0.039(2) 0.0016(19) 0.0173(18) 0.017(2)
C37B 0.020(2) 0.047(3) 0.029(2) -0.0018(19) 0.0128(17) 0.0161(19)
C38B 0.033(3) 0.071(3) 0.033(3) -0.001(2) 0.003(2) 0.014(2)
C39B 0.047(3) 0.088(4) 0.027(3) -0.008(3) -0.001(2) 0.005(3)
C40B 0.044(3) 0.072(3) 0.038(3) 0.003(3) 0.009(2) -0.006(2)
C41B 0.032(2) 0.049(3) 0.030(2) -0.002(2) 0.0079(18) -0.004(2)
C42B 0.023(2) 0.040(2) 0.027(2) -0.0025(19) 0.0138(17) 0.0066(19)
C43B 0.025(2) 0.029(2) 0.030(2) 0.0031(18) 0.0160(17) 0.0069(18)

loop_
_atom_type_symbol
_atom_type_description
_atom_type_scat_dispersion_real
_atom_type_scat_dispersion_imag
_atom_type_scat_source
C C 0.0033 0.0016 'International Tables Vol C Tables 4.2.6.8 and 6.1.1.4'
H H 0.0000 0.0000 'International Tables Vol C Tables 4.2.6.8 and 6.1.1.4'
N N 0.0061 0.0033 'International Tables Vol C Tables 4.2.6.8 and 6.1.1.4'
O O 0.0106 0.0060 'International Tables Vol C Tables 4.2.6.8 and 6.1.1.4'

loop_
_geom_angle_atom_site_label_1
_geom_angle_atom_site_label_2
_geom_angle_atom_site_label_3
_geom_angle
C1A O1A C17A 114.5(3)
C14A O2A C15A 113.9(3)
C16A O3A C15A 106.4(3)
C15A O4A C30A 117.7(3)
C43A O5A H5AA 109.5
C16A N1A C17A 107.2(3)
C14A C1A O1A 119.4(3)
C14A C1A C2A 122.0(3)
O1A C1A C2A 118.4(3)
C3A C2A C1A 123.1(3)
C3A C2A C7A 119.3(3)
C1A C2A C7A 117.5(3)
C4A C3A C2A 121.8(4)
C4A C3A H3A 119.1
C2A C3A H3A 119.1
C3A C4A C5A 119.5(4)
C3A C4A H4A 120.3
C5A C4A H4A 120.3
C6A C5A C4A 120.2(4)
C6A C5A H5A 119.9
C4A C5A H5A 119.9
C5A C6A C7A 121.7(4)
C5A C6A H6A 119.2
C7A C6A H6A 119.2
C6A C7A C2A 117.5(3)
C6A C7A C8A 122.5(3)
C2A C7A C8A 120.0(3)
C9A C8A C13A 117.5(3)
C9A C8A C7A 123.2(3)
C13A C8A C7A 119.4(3)
C10A C9A C8A 121.5(4)
C10A C9A H9A 119.2
C8A C9A H9A 119.2
C9A C10A C11A 120.3(4)
C9A C10A H10A 119.8
C11A C10A H10A 119.8
C12A C11A C10A 120.2(4)
C12A C11A H11A 119.9
C10A C11A H11A 119.9
C11A C12A C13A 119.9(4)
C11A C12A H12A 120.0
C13A C12A H12A 120.0
C12A C13A C8A 120.5(3)
C12A C13A C14A 121.8(3)
C8A C13A C14A 117.5(3)
C1A C14A O2A 118.2(3)
C1A C14A C13A 123.5(3)
O2A C14A C13A 118.3(3)
O4A C15A O2A 106.9(3)
O4A C15A O3A 111.1(3)
O2A C15A O3A 108.9(3)
O4A C15A C17A 111.0(3)
O2A C15A C17A 114.6(3)
O3A C15A C17A 104.4(3)
N1A C16A O3A 118.0(3)
N1A C16A C24A 125.5(3)
O3A C16A C24A 116.5(3)
O1A C17A N1A 108.4(3)
O1A C17A C18A 106.8(3)
N1A C17A C18A 112.2(3)
O1A C17A C15A 110.9(3)
N1A C17A C15A 104.0(3)
C18A C17A C15A 114.4(3)
C23A C18A C19A 119.7(4)
C23A C18A C17A 121.3(3)
C19A C18A C17A 118.9(4)
C18A C19A C20A 120.1(5)
C18A C19A H19A 119.9
C20A C19A H19A 119.9
C21A C20A C19A 119.2(5)
C21A C20A H20A 120.4
C19A C20A H20A 120.4
C22A C21A C20A 121.1(4)
C22A C21A H21A 119.5
C20A C21A H21A 119.5
C21A C22A C23A 119.8(5)
C21A C22A H22A 120.1
C23A C22A H22A 120.1
C18A C23A C22A 120.1(4)
C18A C23A H23A 120.0
C22A C23A H23A 120.0
C25A C24A C29A 119.6(4)
C25A C24A C16A 119.4(3)
C29A C24A C16A 120.8(3)
C26A C25A C24A 120.4(4)
C26A C25A H25A 119.8
C24A C25A H25A 119.8
C25A C26A C27A 120.3(4)
C25A C26A H26A 119.8
C27A C26A H26A 119.8
C28A C27A C26A 120.2(4)
C28A C27A H27A 119.9
C26A C27A H27A 119.9
C27A C28A C29A 120.5(4)
C27A C28A H28A 119.7
C29A C28A H28A 119.7
C28A C29A C24A 118.9(4)
C28A C29A H29A 120.6
C24A C29A H29A 120.6
C43A C30A O4A 121.0(3)
C43A C30A C31A 121.7(4)
O4A C30A C31A 116.7(3)
C32A C31A C36A 120.0(4)
C32A C31A C30A 121.6(4)
C36A C31A C30A 118.3(4)
C33A C32A C31A 121.0(4)
C33A C32A H32A 119.5
C31A C32A H32A 119.5
C34A C33A C32A 118.3(5)
C34A C33A H33A 120.8
C32A C33A H33A 120.8
C35A C34A C33A 121.4(5)
C35A C34A H34A 119.3
C33A C34A H34A 119.3
C34A C35A C36A 122.1(5)
C34A C35A H35A 119.0
C36A C35A H35A 119.0
C35A C36A C31A 117.1(4)
C35A C36A C37A 123.5(4)
C31A C36A C37A 119.5(4)
C42A C37A C38A 117.9(4)
C42A C37A C36A 119.8(4)
C38A C37A C36A 122.3(4)
C39A C38A C37A 120.3(4)
C39A C38A H38A 119.8
C37A C38A H38A 119.8
C38A C39A C40A 121.6(5)
C38A C39A H39A 119.2
C40A C39A H39A 119.2
C41A C40A C39A 118.8(5)
C41A C40A H40A 120.6
C39A C40A H40A 120.6
C40A C41A C42A 121.3(4)
C40A C41A H41A 119.3
C42A C41A H41A 119.3
C41A C42A C37A 120.1(4)
C41A C42A C43A 120.6(4)
C37A C42A C43A 119.3(4)
C30A C43A O5A 124.0(3)
C30A C43A C42A 121.2(4)
O5A C43A C42A 114.8(3)
C1B O1B C17B 113.1(3)
C15B O2B C14B 112.5(3)
C16B O3B C15B 106.8(3)
C15B O4B C30B 117.9(3)
C43B O5B H5BA 109.5
C14B C1B O1B 118.9(3)
C14B C1B C2B 121.5(3)
O1B C1B C2B 119.6(3)
C3B C2B C1B 123.0(4)
C3B C2B C7B 119.5(4)
C1B C2B C7B 117.5(4)
C4B C3B C2B 120.4(4)
C4B C3B H3B 119.8
C2B C3B H3B 119.8
C3B C4B C5B 121.5(4)
C3B C4B H4B 119.3
C5B C4B H4B 119.3
C6B C5B C4B 119.8(4)
C6B C5B H5B 120.1
C4B C5B H5B 120.1
C5B C6B C7B 120.9(4)
C5B C6B H6B 119.5
C7B C6B H6B 119.5
C6B C7B C2B 117.9(4)
C6B C7B C8B 122.5(4)
C2B C7B C8B 119.6(4)
C13B C8B C9B 116.5(4)
C13B C8B C7B 120.3(3)
C9B C8B C7B 123.2(4)
C10B C9B C8B 122.2(4)
C10B C9B H9B 118.9
C8B C9B H9B 118.9
C9B C10B C11B 121.1(4)
C9B C10B H10B 119.5
C11B C10B H10B 119.5
C12B C11B C10B 118.6(4)
C12B C11B H11B 120.7
C10B C11B H11B 120.7
C11B C12B C13B 120.8(4)
C11B C12B H12B 119.6
C13B C12B H12B 119.6
C12B C13B C8B 120.8(3)
C12B C13B C14B 121.8(4)
C8B C13B C14B 117.3(3)
C1B C14B O2B 117.3(3)
C1B C14B C13B 123.8(4)
O2B C14B C13B 118.8(3)
O4B C15B O2B 107.4(3)
O4B C15B O3B 110.9(3)
O2B C15B O3B 108.6(3)
O4B C15B C17B 112.1(3)
O2B C15B C17B 114.1(3)
O3B C15B C17B 103.7(3)
N1B C16B O3B 118.0(3)
N1B C16B C24B 126.1(3)
O3B C16B C24B 115.8(3)
C16B N1B C17B 107.0(3)
O1B C17B N1B 109.1(3)
O1B C17B C18B 107.5(3)
N1B C17B C18B 111.6(3)
O1B C17B C15B 110.4(3)
N1B C17B C15B 104.4(3)
C18B C17B C15B 113.8(3)
C23B C18B C19B 120.2(4)
C23B C18B C17B 119.5(4)
C19B C18B C17B 120.2(3)
C18B C19B C20B 119.2(4)
C18B C19B H19B 120.4
C20B C19B H19B 120.4
C21B C20B C19B 120.0(5)
C21B C20B H20B 120.0
C19B C20B H20B 120.0
C22B C21B C20B 120.8(4)
C22B C21B H21B 119.6
C20B C21B H21B 119.6
C21B C22B C23B 120.5(5)
C21B C22B H22B 119.7
C23B C22B H22B 119.7
C18B C23B C22B 119.3(5)
C18B C23B H23B 120.4
C22B C23B H23B 120.4
C25B C24B C29B 119.1(4)
C25B C24B C16B 119.6(3)
C29B C24B C16B 121.3(3)
C26B C25B C24B 120.2(4)
C26B C25B H25B 119.9
C24B C25B H25B 119.9
C25B C26B C27B 119.8(4)
C25B C26B H26B 120.1
C27B C26B H26B 120.1
C28B C27B C26B 120.2(4)
C28B C27B H27B 119.9
C26B C27B H27B 119.9
C27B C28B C29B 121.0(4)
C27B C28B H28B 119.5
C29B C28B H28B 119.5
C28B C29B C24B 119.6(3)
C28B C29B H29B 120.2
C24B C29B H29B 120.2
C43B C30B O4B 120.6(3)
C43B C30B C31B 123.1(3)
O4B C30B C31B 116.0(3)
C32B C31B C30B 122.3(3)
C32B C31B C36B 119.7(3)
C30B C31B C36B 117.9(3)
C33B C32B C31B 121.2(4)
C33B C32B H32B 119.4
C31B C32B H32B 119.4
C32B C33B C34B 119.6(4)
C32B C33B H33B 120.2
C34B C33B H33B 120.2
C35B C34B C33B 120.7(4)
C35B C34B H34B 119.6
C33B C34B H34B 119.6
C34B C35B C36B 121.6(4)
C34B C35B H35B 119.2
C36B C35B H35B 119.2
C35B C36B C31B 117.1(4)
C35B C36B C37B 123.2(4)
C31B C36B C37B 119.6(3)
C38B C37B C42B 116.9(4)
C38B C37B C36B 123.5(4)
C42B C37B C36B 119.6(3)
C39B C38B C37B 121.8(4)
C39B C38B H38B 119.1
C37B C38B H38B 119.1
C38B C39B C40B 120.9(4)
C38B C39B H39B 119.6
C40B C39B H39B 119.6
C41B C40B C39B 118.7(4)
C41B C40B H40B 120.7
C39B C40B H40B 120.7
C40B C41B C42B 121.3(4)
C40B C41B H41B 119.4
C42B C41B H41B 119.4
C41B C42B C37B 120.4(3)
C41B C42B C43B 120.3(3)
C37B C42B C43B 119.3(3)
C30B C43B O5B 125.0(3)
C30B C43B C42B 120.3(3)
O5B C43B C42B 114.7(3)

loop_
_geom_bond_atom_site_label_1
_geom_bond_atom_site_label_2
_geom_bond_site_symmetry_2
_geom_bond_distance
_geom_bond_publ_flag
O1A C1A . 1.398(4) yes
O1A C17A . 1.437(4) yes
O2A C14A . 1.397(4) yes
O2A C15A . 1.401(4) yes
O3A C16A . 1.385(4) yes
O3A C15A . 1.412(4) yes
O4A C15A . 1.378(4) ?
O4A C30A . 1.424(4) ?
O5A C43A . 1.352(4) ?
O5A H5AA . 0.8200 ?
N1A C16A . 1.273(4) yes
N1A C17A . 1.459(4) yes
C1A C14A . 1.325(4) ?
C1A C2A . 1.416(5) ?
C2A C3A . 1.397(5) ?
C2A C7A . 1.426(5) ?
C3A C4A . 1.347(5) ?
C3A H3A . 0.9300 ?
C4A C5A . 1.408(5) ?
C4A H4A . 0.9300 ?
C5A C6A . 1.363(5) ?
C5A H5A . 0.9300 ?
C6A C7A . 1.400(5) ?
C6A H6A . 0.9300 ?
C7A C8A . 1.458(5) ?
C8A C9A . 1.400(5) ?
C8A C13A . 1.407(5) ?
C9A C10A . 1.362(5) ?
C9A H9A . 0.9300 ?
C10A C11A . 1.390(5) ?
C10A H10A . 0.9300 ?
C11A C12A . 1.365(5) ?
C11A H11A . 0.9300 ?
C12A C13A . 1.399(5) ?
C12A H12A . 0.9300 ?
C13A C14A . 1.425(5) ?
C15A C17A . 1.574(5) ?
C16A C24A . 1.447(5) ?
C17A C18A . 1.516(5) ?
C18A C23A . 1.374(5) ?
C18A C19A . 1.379(5) ?
C19A C20A . 1.396(6) ?
C19A H19A . 0.9300 ?
C20A C21A . 1.377(6) ?
C20A H20A . 0.9300 ?
C21A C22A . 1.356(6) ?
C21A H21A . 0.9300 ?
C22A C23A . 1.397(5) ?
C22A H22A . 0.9300 ?
C23A H23A . 0.9300 ?
C24A C25A . 1.392(5) ?
C24A C29A . 1.397(5) ?
C25A C26A . 1.352(5) ?
C25A H25A . 0.9300 ?
C26A C27A . 1.388(5) ?
C26A H26A . 0.9300 ?
C27A C28A . 1.364(5) ?
C27A H27A . 0.9300 ?
C28A C29A . 1.390(5) ?
C28A H28A . 0.9300 ?
C29A H29A . 0.9300 ?
C30A C43A . 1.345(5) ?
C30A C31A . 1.430(5) ?
C31A C32A . 1.401(5) ?
C31A C36A . 1.427(5) ?
C32A C33A . 1.396(5) ?
C32A H32A . 0.9300 ?
C33A C34A . 1.395(6) ?
C33A H33A . 0.9300 ?
C34A C35A . 1.361(6) ?
C34A H34A . 0.9300 ?
C35A C36A . 1.405(5) ?
C35A H35A . 0.9300 ?
C36A C37A . 1.440(5) ?
C37A C42A . 1.397(5) ?
C37A C38A . 1.416(5) ?
C38A C39A . 1.364(6) ?
C38A H38A . 0.9300 ?
C39A C40A . 1.382(6) ?
C39A H39A . 0.9300 ?
C40A C41A . 1.371(5) ?
C40A H40A . 0.9300 ?
C41A C42A . 1.389(5) ?
C41A H41A . 0.9300 ?
C42A C43A . 1.432(5) ?
O1B C1B . 1.395(4) yes
O1B C17B . 1.436(4) yes
O2B C15B . 1.396(4) yes
O2B C14B . 1.407(4) yes
O3B C16B . 1.377(4) yes
O3B C15B . 1.417(4) yes
O4B C15B . 1.371(4) ?
O4B C30B . 1.418(4) ?
O5B C43B . 1.358(4) ?
O5B H5BA . 0.8200 ?
C1B C14B . 1.328(5) ?
C1B C2B . 1.426(5) ?
C2B C3B . 1.403(5) ?
C2B C7B . 1.430(5) ?
C3B C4B . 1.342(5) ?
C3B H3B . 0.9300 ?
C4B C5B . 1.390(6) ?
C4B H4B . 0.9300 ?
C5B C6B . 1.376(5) ?
C5B H5B . 0.9300 ?
C6B C7B . 1.400(5) ?
C6B H6B . 0.9300 ?
C7B C8B . 1.449(5) ?
C8B C13B . 1.402(5) ?
C8B C9B . 1.415(5) ?
C9B C10B . 1.355(5) ?
C9B H9B . 0.9300 ?
C10B C11B . 1.388(5) ?
C10B H10B . 0.9300 ?
C11B C12B . 1.384(5) ?
C11B H11B . 0.9300 ?
C12B C13B . 1.399(5) ?
C12B H12B . 0.9300 ?
C13B C14B . 1.417(5) ?
C15B C17B . 1.577(5) ?
N1B C16B . 1.278(4) yes
C16B C24B . 1.444(5) ?
N1B C17B . 1.453(4) yes
C17B C18B . 1.518(5) ?
C18B C23B . 1.372(5) ?
C18B C19B . 1.392(5) ?
C19B C20B . 1.403(5) ?
C19B H19B . 0.9300 ?
C20B C21B . 1.361(6) ?
C20B H20B . 0.9300 ?
C21B C22B . 1.359(6) ?
C21B H21B . 0.9300 ?
C22B C23B . 1.402(5) ?
C22B H22B . 0.9300 ?
C23B H23B . 0.9300 ?
C24B C25B . 1.394(5) ?
C24B C29B . 1.396(4) ?
C25B C26B . 1.378(5) ?
C25B H25B . 0.9300 ?
C26B C27B . 1.381(5) ?
C26B H26B . 0.9300 ?
C27B C28B . 1.367(5) ?
C27B H27B . 0.9300 ?
C28B C29B . 1.369(5) ?
C28B H28B . 0.9300 ?
C29B H29B . 0.9300 ?
C30B C43B . 1.340(4) ?
C30B C31B . 1.423(5) ?
C31B C32B . 1.399(5) ?
C31B C36B . 1.427(5) ?
C32B C33B . 1.361(5) ?
C32B H32B . 0.9300 ?
C33B C34B . 1.395(5) ?
C33B H33B . 0.9300 ?
C34B C35B . 1.362(5) ?
C34B H34B . 0.9300 ?
C35B C36B . 1.409(5) ?
C35B H35B . 0.9300 ?
C36B C37B . 1.441(5) ?
C37B C38B . 1.408(5) ?
C37B C42B . 1.411(5) ?
C38B C39B . 1.358(5) ?
C38B H38B . 0.9300 ?
C39B C40B . 1.398(6) ?
C39B H39B . 0.9300 ?
C40B C41B . 1.369(5) ?
C40B H40B . 0.9300 ?
C41B C42B . 1.392(5) ?
C41B H41B . 0.9300 ?
C42B C43B . 1.438(5) ?

loop_
_geom_hbond_atom_site_label_D
_geom_hbond_atom_site_label_H
_geom_hbond_atom_site_label_A
_geom_hbond_site_symmetry_A
_geom_hbond_distance_DH
_geom_hbond_distance_HA
_geom_hbond_distance_DA
_geom_hbond_angle_DHA
_geom_hbond_publ_flag
O5A H5AA O2A 1_555 0.82 1.95 2.704(3) 152 yes
O5B H5BA O2B 1_555 0.82 1.95 2.725(3) 156 yes

loop_
_geom_torsion_atom_site_label_1
_geom_torsion_atom_site_label_2
_geom_torsion_atom_site_label_3
_geom_torsion_atom_site_label_4
_geom_torsion
C17A O1A C1A C14A -44.6(4)
C17A O1A C1A C2A 139.6(3)
C14A C1A C2A C3A 175.9(4)
O1A C1A C2A C3A -8.4(5)
C14A C1A C2A C7A -0.9(5)
O1A C1A C2A C7A 174.7(3)
C1A C2A C3A C4A -179.2(4)
C7A C2A C3A C4A -2.4(6)
C2A C3A C4A C5A 1.2(6)
C3A C4A C5A C6A 0.0(7)
C4A C5A C6A C7A 0.1(6)
C5A C6A C7A C2A -1.2(6)
C5A C6A C7A C8A 178.5(4)
C3A C2A C7A C6A 2.3(5)
C1A C2A C7A C6A 179.3(3)
C3A C2A C7A C8A -177.4(3)
C1A C2A C7A C8A -0.4(5)
C6A C7A C8A C9A 0.4(6)
C2A C7A C8A C9A -179.9(3)
C6A C7A C8A C13A -177.6(3)
C2A C7A C8A C13A 2.1(5)
C13A C8A C9A C10A -2.5(5)
C7A C8A C9A C10A 179.4(3)
C8A C9A C10A C11A 1.3(6)
C9A C10A C11A C12A 0.0(6)
C10A C11A C12A C13A 0.1(6)
C11A C12A C13A C8A -1.4(6)
C11A C12A C13A C14A -178.1(4)
C9A C8A C13A C12A 2.5(5)
C7A C8A C13A C12A -179.3(3)
C9A C8A C13A C14A 179.4(3)
C7A C8A C13A C14A -2.4(5)
O1A C1A C14A O2A 3.7(5)
C2A C1A C14A O2A 179.3(3)
O1A C1A C14A C13A -175.0(3)
C2A C1A C14A C13A 0.6(6)
C15A O2A C14A C1A 41.1(4)
C15A O2A C14A C13A -140.1(3)
C12A C13A C14A C1A 178.0(3)
C8A C13A C14A C1A 1.2(5)
C12A C13A C14A O2A -0.7(5)
C8A C13A C14A O2A -177.5(3)
C30A O4A C15A O2A -66.4(4)
C30A O4A C15A O3A 52.3(4)
C30A O4A C15A C17A 168.0(3)
C14A O2A C15A O4A -166.8(3)
C14A O2A C15A O3A 73.1(3)
C14A O2A C15A C17A -43.3(4)
C16A O3A C15A O4A 118.2(3)
C16A O3A C15A O2A -124.3(3)
C16A O3A C15A C17A -1.5(3)
C17A N1A C16A O3A 1.1(4)
C17A N1A C16A C24A 178.8(3)
C15A O3A C16A N1A 0.4(4)
C15A O3A C16A C24A -177.6(3)
C1A O1A C17A N1A -76.2(3)
C1A O1A C17A C18A 162.7(3)
C1A O1A C17A C15A 37.4(4)
C16A N1A C17A O1A 116.2(3)
C16A N1A C17A C18A -126.1(3)
C16A N1A C17A C15A -1.9(3)
O4A C15A C17A O1A 125.9(3)
O2A C15A C17A O1A 4.7(4)
O3A C15A C17A O1A -114.3(3)
O4A C15A C17A N1A -117.7(3)
O2A C15A C17A N1A 121.0(3)
O3A C15A C17A N1A 2.1(3)
O4A C15A C17A C18A 5.1(4)
O2A C15A C17A C18A -116.2(3)
O3A C15A C17A C18A 124.8(3)
O1A C17A C18A C23A -29.8(5)
N1A C17A C18A C23A -148.5(3)
C15A C17A C18A C23A 93.3(4)
O1A C17A C18A C19A 150.6(3)
N1A C17A C18A C19A 32.0(5)
C15A C17A C18A C19A -86.3(4)
C23A C18A C19A C20A -1.8(6)
C17A C18A C19A C20A 177.8(4)
C18A C19A C20A C21A 2.7(7)
C19A C20A C21A C22A -1.3(7)
C20A C21A C22A C23A -1.2(7)
C19A C18A C23A C22A -0.6(6)
C17A C18A C23A C22A 179.8(3)
C21A C22A C23A C18A 2.1(6)
N1A C16A C24A C25A -2.6(5)
O3A C16A C24A C25A 175.2(3)
N1A C16A C24A C29A 173.2(3)
O3A C16A C24A C29A -9.0(5)
C29A C24A C25A C26A 3.3(5)
C16A C24A C25A C26A 179.2(3)
C24A C25A C26A C27A -3.9(6)
C25A C26A C27A C28A 2.5(6)
C26A C27A C28A C29A -0.5(6)
C27A C28A C29A C24A 0.0(5)
C25A C24A C29A C28A -1.4(5)
C16A C24A C29A C28A -177.1(3)
C15A O4A C30A C43A 85.3(4)
C15A O4A C30A C31A -103.7(4)
C43A C30A C31A C32A 176.0(4)
O4A C30A C31A C32A 5.0(5)
C43A C30A C31A C36A -1.5(6)
O4A C30A C31A C36A -172.5(3)
C36A C31A C32A C33A -0.3(6)
C30A C31A C32A C33A -177.7(4)
C31A C32A C33A C34A 2.2(7)
C32A C33A C34A C35A -2.8(7)
C33A C34A C35A C36A 1.6(7)
C34A C35A C36A C31A 0.3(6)
C34A C35A C36A C37A 179.5(4)
C32A C31A C36A C35A -1.0(6)
C30A C31A C36A C35A 176.5(4)
C32A C31A C36A C37A 179.9(4)
C30A C31A C36A C37A -2.6(5)
C35A C36A C37A C42A -174.9(4)
C31A C36A C37A C42A 4.2(6)
C35A C36A C37A C38A 3.5(6)
C31A C36A C37A C38A -177.4(4)
C42A C37A C38A C39A 2.4(6)
C36A C37A C38A C39A -176.1(4)
C37A C38A C39A C40A -2.0(7)
C38A C39A C40A C41A -0.1(7)
C39A C40A C41A C42A 1.8(7)
C40A C41A C42A C37A -1.4(6)
C40A C41A C42A C43A 178.1(4)
C38A C37A C42A C41A -0.7(6)
C36A C37A C42A C41A 177.8(4)
C38A C37A C42A C43A 179.8(4)
C36A C37A C42A C43A -1.7(6)
O4A C30A C43A O5A -4.2(6)
C31A C30A C43A O5A -174.9(3)
O4A C30A C43A C42A 174.7(3)
C31A C30A C43A C42A 4.1(6)
C41A C42A C43A C30A 178.1(4)
C37A C42A C43A C30A -2.5(6)
C41A C42A C43A O5A -2.9(5)
C37A C42A C43A O5A 176.6(3)
C17B O1B C1B C14B 47.0(4)
C17B O1B C1B C2B -133.4(3)
C14B C1B C2B C3B -176.1(4)
O1B C1B C2B C3B 4.3(5)
C14B C1B C2B C7B 1.7(5)
O1B C1B C2B C7B -177.9(3)
C1B C2B C3B C4B -179.4(4)
C7B C2B C3B C4B 2.8(6)
C2B C3B C4B C5B -1.8(7)
C3B C4B C5B C6B 0.5(7)
C4B C5B C6B C7B -0.1(7)
C5B C6B C7B C2B 1.1(6)
C5B C6B C7B C8B -177.4(4)
C3B C2B C7B C6B -2.4(5)
C1B C2B C7B C6B 179.7(4)
C3B C2B C7B C8B 176.1(3)
C1B C2B C7B C8B -1.8(5)
C6B C7B C8B C13B 178.7(4)
C2B C7B C8B C13B 0.2(5)
C6B C7B C8B C9B 2.3(6)
C2B C7B C8B C9B -176.2(3)
C13B C8B C9B C10B 0.9(5)
C7B C8B C9B C10B 177.4(3)
C8B C9B C10B C11B -0.9(6)
C9B C10B C11B C12B 0.6(6)
C10B C11B C12B C13B -0.4(6)
C11B C12B C13B C8B 0.5(5)
C11B C12B C13B C14B -178.3(4)
C9B C8B C13B C12B -0.8(5)
C7B C8B C13B C12B -177.3(3)
C9B C8B C13B C14B 178.1(3)
C7B C8B C13B C14B 1.5(5)
O1B C1B C14B O2B -1.2(5)
C2B C1B C14B O2B 179.2(3)
O1B C1B C14B C13B 179.6(3)
C2B C1B C14B C13B 0.0(6)
C15B O2B C14B C1B -45.8(4)
C15B O2B C14B C13B 133.4(3)
C12B C13B C14B C1B 177.2(3)
C8B C13B C14B C1B -1.7(5)
C12B C13B C14B O2B -2.0(5)
C8B C13B C14B O2B 179.2(3)
C30B O4B C15B O2B 77.3(3)
C30B O4B C15B O3B -41.2(4)
C30B O4B C15B C17B -156.7(3)
C14B O2B C15B O4B 169.9(3)
C14B O2B C15B O3B -70.1(3)
C14B O2B C15B C17B 45.0(4)
C16B O3B C15B O4B -119.5(3)
C16B O3B C15B O2B 122.8(3)
C16B O3B C15B C17B 1.1(3)
C15B O3B C16B N1B -0.5(4)
C15B O3B C16B C24B 176.4(3)
O3B C16B N1B C17B -0.5(4)
C24B C16B N1B C17B -177.0(3)
C1B O1B C17B N1B 71.9(3)
C1B O1B C17B C18B -166.9(3)
C1B O1B C17B C15B -42.3(4)
C16B N1B C17B O1B -116.9(3)
C16B N1B C17B C18B 124.5(3)
C16B N1B C17B C15B 1.1(3)
O4B C15B C17B O1B -124.4(3)
O2B C15B C17B O1B -2.1(4)
O3B C15B C17B O1B 115.8(3)
O4B C15B C17B N1B 118.4(3)
O2B C15B C17B N1B -119.3(3)
O3B C15B C17B N1B -1.3(3)
O4B C15B C17B C18B -3.5(4)
O2B C15B C17B C18B 118.8(3)
O3B C15B C17B C18B -123.3(3)
O1B C17B C18B C23B -140.7(3)
N1B C17B C18B C23B -21.1(5)
C15B C17B C18B C23B 96.8(4)
O1B C17B C18B C19B 44.1(4)
N1B C17B C18B C19B 163.7(3)
C15B C17B C18B C19B -78.4(4)
C23B C18B C19B C20B -1.2(6)
C17B C18B C19B C20B 173.9(3)
C18B C19B C20B C21B -1.2(6)
C19B C20B C21B C22B 2.6(7)
C20B C21B C22B C23B -1.6(7)
C19B C18B C23B C22B 2.3(6)
C17B C18B C23B C22B -172.9(3)
C21B C22B C23B C18B -0.9(6)
N1B C16B C24B C25B -0.2(5)
O3B C16B C24B C25B -176.8(3)
N1B C16B C24B C29B -177.5(3)
O3B C16B C24B C29B 6.0(5)
C29B C24B C25B C26B -2.8(5)
C16B C24B C25B C26B 179.9(3)
C24B C25B C26B C27B 1.8(6)
C25B C26B C27B C28B -0.2(6)
C26B C27B C28B C29B -0.5(6)
C27B C28B C29B C24B -0.5(5)
C25B C24B C29B C28B 2.1(5)
C16B C24B C29B C28B 179.4(3)
C15B O4B C30B C43B -82.2(4)
C15B O4B C30B C31B 103.0(4)
C43B C30B C31B C32B 179.9(4)
O4B C30B C31B C32B -5.4(5)
C43B C30B C31B C36B -1.3(6)
O4B C30B C31B C36B 173.4(3)
C30B C31B C32B C33B 179.4(4)
C36B C31B C32B C33B 0.6(6)
C31B C32B C33B C34B -1.2(7)
C32B C33B C34B C35B 0.8(7)
C33B C34B C35B C36B 0.3(7)
C34B C35B C36B C31B -0.9(6)
C34B C35B C36B C37B 177.9(4)
C32B C31B C36B C35B 0.4(5)
C30B C31B C36B C35B -178.4(3)
C32B C31B C36B C37B -178.4(3)
C30B C31B C36B C37B 2.8(5)
C35B C36B C37B C38B -1.5(6)
C31B C36B C37B C38B 177.3(4)
C35B C36B C37B C42B 179.2(4)
C31B C36B C37B C42B -2.1(5)
C42B C37B C38B C39B -1.0(6)
C36B C37B C38B C39B 179.6(4)
C37B C38B C39B C40B 0.8(7)
C38B C39B C40B C41B 1.0(7)
C39B C40B C41B C42B -2.7(7)
C40B C41B C42B C37B 2.5(6)
C40B C41B C42B C43B -178.6(4)
C38B C37B C42B C41B -0.6(5)
C36B C37B C42B C41B 178.8(3)
C38B C37B C42B C43B -179.5(3)
C36B C37B C42B C43B -0.1(5)
O4B C30B C43B O5B 2.6(6)
C31B C30B C43B O5B 177.0(3)
O4B C30B C43B C42B -175.3(3)
C31B C30B C43B C42B -0.9(6)
C41B C42B C43B C30B -177.3(4)
C37B C42B C43B C30B 1.6(5)
C41B C42B C43B O5B 4.5(5)
C37B C42B C43B O5B -176.5(3)
